data_7702091
loop_
_publ_author_name
'Shaw, Paul A.'
'Phillips, Jessica M.'
'Clarkson, Guy J.'
'Rourke, Jonathan P.'

_publ_section_title
;
 Trapping five-coordinate platinum(iv) intermediates.
;
_journal_issue 28
_journal_name_full 'Dalton transactions (Cambridge, England : 2003)'
_journal_page_first 11397
_journal_page_last 11406
_journal_paper_doi 10.1039/c6dt02088g
_journal_volume 45
_journal_year 2016
_chemical_formula_moiety 'C26 H30 F2 N P Pt'
_chemical_formula_sum 'C26 H30 F2 N P Pt'
_chemical_formula_weight 620.57
_space_group_crystal_system triclinic
_space_group_IT_number 2
_space_group_name_Hall '-P 1'
_space_group_name_H-M_alt 'P -1'
_atom_sites_solution_hydrogens geom
_atom_sites_solution_primary direct
_audit_creation_date 2014-12-02
_audit_creation_method
;
Olex2 1.2
(compiled 2014.11.28 svn.r3106 for OlexSys, GUI svn.r4959)
;
_audit_update_record
;
2016-05-24 deposited with the CCDC.
2016-06-17 downloaded from the CCDC.
;
_cell_angle_alpha 106.6101(16)
_cell_angle_beta 92.0547(13)
_cell_angle_gamma 106.6725(15)
_cell_formula_units_Z 2
_cell_length_a 8.97222(14)
_cell_length_b 9.20765(17)
_cell_length_c 15.2259(3)
_cell_measurement_reflns_used 24070
_cell_measurement_temperature 150(2)
_cell_measurement_theta_max 32.2190
_cell_measurement_theta_min 2.9550
_cell_volume 1145.14(4)
_computing_cell_refinement
;
CrysAlisPro, Agilent Technologies,
Version 1.171.37.33 (release 27-03-2014 CrysAlis171 .NET)
(compiled Mar 27 2014,17:12:48)
;
_computing_data_collection
;
CrysAlisPro, Agilent Technologies,
Version 1.171.37.33 (release 27-03-2014 CrysAlis171 .NET)
(compiled Mar 27 2014,17:12:48)
;
_computing_data_reduction
;
CrysAlisPro, Agilent Technologies,
Version 1.171.37.33 (release 27-03-2014 CrysAlis171 .NET)
(compiled Mar 27 2014,17:12:48)
;
_computing_molecular_graphics 'Olex2 (Dolomanov et al., 2009)'
_computing_publication_material 'Olex2 (Dolomanov et al., 2009)'
_computing_structure_refinement 'XL (Sheldrick, 2008)'
_computing_structure_solution 'ShelXT (Sheldrick, 2008)'
_diffrn_ambient_temperature 150(2)
_diffrn_detector 'CCD plate'
_diffrn_detector_area_resol_mean 5.1417
_diffrn_detector_type Ruby
_diffrn_measured_fraction_theta_full 0.997
_diffrn_measured_fraction_theta_max 0.943
_diffrn_measurement_details
;
#__ type_ start__ end____ width___ exp.time_
  1 omega  -63.00   58.00   1.0000    2.0000
omega____ theta____ kappa____ phi______ frames
    -       17.4141  -19.0000  150.0000 121

#__ type_ start__ end____ width___ exp.time_
  2 omega   35.00  106.00   1.0000    2.0000
omega____ theta____ kappa____ phi______ frames
    -       17.4141  178.0000 -180.0000 71

#__ type_ start__ end____ width___ exp.time_
  3 omega   -7.00   92.00   1.0000    2.0000
omega____ theta____ kappa____ phi______ frames
    -       17.4141   38.0000  -30.0000 99

#__ type_ start__ end____ width___ exp.time_
  4 omega -107.00  -57.00   1.0000    2.0000
omega____ theta____ kappa____ phi______ frames
    -      -18.3516 -178.0000  -60.0000 50

#__ type_ start__ end____ width___ exp.time_
  5 omega  -23.00   24.00   1.0000    2.0000
omega____ theta____ kappa____ phi______ frames
    -      -18.3516 -101.0000  -70.0000 47

#__ type_ start__ end____ width___ exp.time_
  6 omega  -25.00   23.00   1.0000    2.0000
omega____ theta____ kappa____ phi______ frames
    -      -18.3516  -99.0000  120.0000 48

#__ type_ start__ end____ width___ exp.time_
  7 omega  -11.00   90.00   1.0000    2.0000
omega____ theta____ kappa____ phi______ frames
    -       17.4141   57.0000   90.0000 101

#__ type_ start__ end____ width___ exp.time_
  8 omega   -7.00   92.00   1.0000    2.0000
omega____ theta____ kappa____ phi______ frames
    -       17.4141   38.0000 -120.0000 99

#__ type_ start__ end____ width___ exp.time_
  9 omega  -25.00   23.00   1.0000    2.0000
omega____ theta____ kappa____ phi______ frames
    -      -18.3516  -99.0000   30.0000 48

#__ type_ start__ end____ width___ exp.time_
 10 omega -106.00  -53.00   1.0000    2.0000
omega____ theta____ kappa____ phi______ frames
    -      -18.3516  178.0000   90.0000 53

#__ type_ start__ end____ width___ exp.time_
 11 omega  -51.00   58.00   1.0000    2.0000
omega____ theta____ kappa____ phi______ frames
    -      -18.3516   77.0000  -60.0000 109

#__ type_ start__ end____ width___ exp.time_
 12 omega  -23.00   59.00   1.0000    2.0000
omega____ theta____ kappa____ phi______ frames
    -       17.4141 -101.0000  -70.0000 82

#__ type_ start__ end____ width___ exp.time_
 13 omega  -60.00    1.00   1.0000    2.0000
omega____ theta____ kappa____ phi______ frames
    -      -18.3516  101.0000   33.0000 61
;
_diffrn_measurement_device 'four-circle diffractometer'
_diffrn_measurement_device_type 'Xcalibur, Ruby, Gemini'
_diffrn_measurement_method '\w scans'
_diffrn_orient_matrix_UB_11 -0.0005384000
_diffrn_orient_matrix_UB_12 0.0523311000
_diffrn_orient_matrix_UB_13 0.0443117000
_diffrn_orient_matrix_UB_21 0.0373684000
_diffrn_orient_matrix_UB_22 0.0663271000
_diffrn_orient_matrix_UB_23 -0.0148266000
_diffrn_orient_matrix_UB_31 -0.0743488000
_diffrn_orient_matrix_UB_32 0.0035908000
_diffrn_orient_matrix_UB_33 -0.0148172000
_diffrn_radiation_monochromator graphite
_diffrn_radiation_probe x-ray
_diffrn_radiation_type MoK\a
_diffrn_radiation_wavelength 0.71073
_diffrn_reflns_av_R_equivalents 0.0356
_diffrn_reflns_av_unetI/netI 0.0310
_diffrn_reflns_Laue_measured_fraction_full 0.997
_diffrn_reflns_Laue_measured_fraction_max 0.943
_diffrn_reflns_limit_h_max 13
_diffrn_reflns_limit_h_min -13
_diffrn_reflns_limit_k_max 13
_diffrn_reflns_limit_k_min -13
_diffrn_reflns_limit_l_max 22
_diffrn_reflns_limit_l_min -22
_diffrn_reflns_number 34899
_diffrn_reflns_point_group_measured_fraction_full 0.997
_diffrn_reflns_point_group_measured_fraction_max 0.943
_diffrn_reflns_theta_full 25.242
_diffrn_reflns_theta_max 32.304
_diffrn_reflns_theta_min 2.956
_diffrn_source 'Enhance (Mo) X-ray Source'
_exptl_absorpt_coefficient_mu 6.226
_exptl_absorpt_correction_T_max 1.00000
_exptl_absorpt_correction_T_min 0.34184
_exptl_absorpt_correction_type multi-scan
_exptl_absorpt_process_details
;
CrysAlisPro, Agilent Technologies,
Version 1.171.37.33 (release 27-03-2014 CrysAlis171 .NET)
(compiled Mar 27 2014,17:12:48)
Empirical absorption correction using spherical harmonics,
 implemented in SCALE3 ABSPACK scaling algorithm.
Empirical absorption correction using spherical harmonics,
 implemented in SCALE3 ABSPACK scaling algorithm.
;
_exptl_crystal_colour yellow
_exptl_crystal_colour_primary yellow
_exptl_crystal_density_diffrn 1.800
_exptl_crystal_description block
_exptl_crystal_F_000 608
_exptl_crystal_size_max 0.45
_exptl_crystal_size_mid 0.28
_exptl_crystal_size_min 0.2
_refine_diff_density_max 1.160
_refine_diff_density_min -1.910
_refine_diff_density_rms 0.149
_refine_ls_extinction_method none
_refine_ls_goodness_of_fit_ref 1.074
_refine_ls_hydrogen_treatment constr
_refine_ls_matrix_type full
_refine_ls_number_parameters 283
_refine_ls_number_reflns 7678
_refine_ls_number_restraints 0
_refine_ls_restrained_S_all 1.074
_refine_ls_R_factor_all 0.0217
_refine_ls_R_factor_gt 0.0194
_refine_ls_shift/su_max 0.006
_refine_ls_shift/su_mean 0.000
_refine_ls_structure_factor_coef Fsqd
_refine_ls_weighting_details 'w=1/[\s^2^(Fo^2^)+(0.0178P)^2^+0.4240P] where P=(Fo^2^+2Fc^2^)/3'
_refine_ls_weighting_scheme calc
_refine_ls_wR_factor_gt 0.0414
_refine_ls_wR_factor_ref 0.0428
_reflns_Friedel_coverage 0.000
_reflns_number_gt 7327
_reflns_number_total 7678
_reflns_threshold_expression 'I > 2\s(I)'
_cod_data_source_file c6dt02088g3.cif
_cod_data_source_block ps9
_cod_database_code 7702091
_chemical_oxdiff_formula 'C20 H20 N2 O2 F P Pt'
_shelx_space_group_comment
;
The symmetry employed for this shelxl refinement is uniquely defined
by the following loop, which should always be used as a source of
symmetry information in preference to the above space-group names.
They are only intended as comments.
;
_reflns_odcompleteness_completeness 99.85
_reflns_odcompleteness_iscentric 1
_reflns_odcompleteness_theta 30.01
_olex2_refinement_description
;
1. Fixed Uiso
 At 1.2 times of:
  All C(H) groups, All C(H,H) groups
 At 1.5 times of:
  All C(H,H,H) groups
2.a Secondary CH2 refined with riding coordinates:
 C18(H18A,H18B), C19(H19A,H19B), C21(H21A,H21B), C22(H22A,H22B), C24(H24A,
 H24B), C25(H25A,H25B)
2.b Aromatic/amide H refined with riding coordinates:
 C2(H2), C4(H4), C5(H5), C8(H8), C9(H9), C10(H10), C13(H13), C14(H14), C16(H16)
2.c Idealised Me refined as rotating group:
 C20(H20A,H20B,H20C), C23(H23A,H23B,H23C), C26(H26A,H26B,H26C)
;
_shelx_shelxl_version_number 2014/7
_olex2_submission_special_instructions 'No special instructions were received'

loop_
_space_group_symop_operation_xyz
'x, y, z'
'-x, -y, -z'

loop_
_atom_site_label
_atom_site_type_symbol
_atom_site_fract_x
_atom_site_fract_y
_atom_site_fract_z
_atom_site_U_iso_or_equiv
_atom_site_adp_type
_atom_site_occupancy
_atom_site_site_symmetry_order
_atom_site_calc_flag
_atom_site_refinement_flags_posn
C1 C 0.2183(2) 0.4255(2) 0.59355(14) 0.0150(4) Uani 1 1 d .
P1 P 0.27355(6) 0.42516(6) 0.81357(4) 0.01399(9) Uani 1 1 d .
Pt1 Pt 0.38661(2) 0.53197(2) 0.70904(2) 0.01244(2) Uani 1 1 d .
C2 C 0.0856(2) 0.2899(3) 0.56956(15) 0.0197(4) Uani 1 1 d .
H2 H 0.0572 0.2317 0.6121 0.024 Uiso 1 1 calc R
C3 C -0.0045(2) 0.2401(3) 0.48461(15) 0.0214(4) Uani 1 1 d .
F3 F -0.13265(16) 0.10750(18) 0.46574(10) 0.0362(3) Uani 1 1 d .
C4 C 0.0270(2) 0.3160(3) 0.41888(15) 0.0205(4) Uani 1 1 d .
H4 H -0.0397 0.2800 0.3620 0.025 Uiso 1 1 calc R
C5 C 0.1598(2) 0.4471(3) 0.43888(14) 0.0187(4) Uani 1 1 d .
H5 H 0.1871 0.5018 0.3946 0.022 Uiso 1 1 calc R
C6 C 0.2538(2) 0.4996(2) 0.52361(14) 0.0155(4) Uani 1 1 d .
C7 C 0.3996(2) 0.6336(2) 0.54412(14) 0.0158(4) Uani 1 1 d .
N7 N 0.48431(18) 0.65732(19) 0.62500(11) 0.0136(3) Uani 1 1 d .
C8 C 0.4563(3) 0.7323(3) 0.49060(15) 0.0215(4) Uani 1 1 d .
H8 H 0.3983 0.7177 0.4336 0.026 Uiso 1 1 calc R
C9 C 0.5985(3) 0.8522(3) 0.52151(16) 0.0228(4) Uani 1 1 d .
H9 H 0.6386 0.9196 0.4852 0.027 Uiso 1 1 calc R
C10 C 0.6827(2) 0.8744(2) 0.60501(15) 0.0202(4) Uani 1 1 d .
H10 H 0.7800 0.9568 0.6262 0.024 Uiso 1 1 calc R
C11 C 0.6231(2) 0.7747(2) 0.65723(14) 0.0161(4) Uani 1 1 d .
C12 C 0.6927(2) 0.7772(2) 0.74703(14) 0.0165(4) Uani 1 1 d .
C13 C 0.8441(2) 0.8758(2) 0.78564(16) 0.0211(4) Uani 1 1 d .
H13 H 0.9012 0.9476 0.7557 0.025 Uiso 1 1 calc R
C14 C 0.9121(2) 0.8700(3) 0.86746(16) 0.0234(4) Uani 1 1 d .
H14 H 1.0146 0.9373 0.8949 0.028 Uiso 1 1 calc R
C15 C 0.8247(2) 0.7632(3) 0.90676(15) 0.0207(4) Uani 1 1 d .
F15 F 0.89046(15) 0.75173(17) 0.98637(9) 0.0295(3) Uani 1 1 d .
C16 C 0.6740(2) 0.6646(2) 0.87098(15) 0.0184(4) Uani 1 1 d .
H16 H 0.6196 0.5934 0.9021 0.022 Uiso 1 1 calc R
C17 C 0.6004(2) 0.6684(2) 0.78893(14) 0.0160(4) Uani 1 1 d .
C18 C 0.2999(2) 0.5713(2) 0.92887(14) 0.0190(4) Uani 1 1 d .
H18A H 0.2170 0.5285 0.9642 0.023 Uiso 1 1 calc R
H18B H 0.4023 0.5845 0.9619 0.023 Uiso 1 1 calc R
C19 C 0.2942(3) 0.7347(3) 0.92720(16) 0.0232(4) Uani 1 1 d .
H19A H 0.3786 0.7791 0.8932 0.028 Uiso 1 1 calc R
H19B H 0.1926 0.7219 0.8934 0.028 Uiso 1 1 calc R
C20 C 0.3133(4) 0.8512(3) 1.02301(19) 0.0382(6) Uani 1 1 d .
H20A H 0.3110 0.9544 1.0181 0.057 Uiso 1 1 calc GR
H20B H 0.4138 0.8645 1.0568 0.057 Uiso 1 1 calc GR
H20C H 0.2274 0.8101 1.0561 0.057 Uiso 1 1 calc GR
C21 C 0.0609(2) 0.3262(2) 0.79680(15) 0.0180(4) Uani 1 1 d .
H21A H 0.0357 0.2287 0.7428 0.022 Uiso 1 1 calc R
H21B H 0.0325 0.2921 0.8516 0.022 Uiso 1 1 calc R
C22 C -0.0422(2) 0.4256(3) 0.78163(16) 0.0218(4) Uani 1 1 d .
H22A H -0.0355 0.5109 0.8400 0.026 Uiso 1 1 calc R
H22B H -0.0027 0.4769 0.7345 0.026 Uiso 1 1 calc R
C23 C -0.2129(3) 0.3238(3) 0.75002(18) 0.0281(5) Uani 1 1 d .
H23A H -0.2213 0.2461 0.6892 0.042 Uiso 1 1 calc GR
H23B H -0.2770 0.3923 0.7459 0.042 Uiso 1 1 calc GR
H23C H -0.2504 0.2674 0.7946 0.042 Uiso 1 1 calc GR
C24 C 0.3457(2) 0.2672(2) 0.83147(14) 0.0178(4) Uani 1 1 d .
H24A H 0.4581 0.3127 0.8569 0.021 Uiso 1 1 calc R
H24B H 0.2875 0.2234 0.8770 0.021 Uiso 1 1 calc R
C25 C 0.3251(3) 0.1328(3) 0.74074(17) 0.0266(5) Uani 1 1 d .
H25A H 0.2145 0.0962 0.7123 0.032 Uiso 1 1 calc R
H25B H 0.3915 0.1754 0.6977 0.032 Uiso 1 1 calc R
C26 C 0.3678(3) -0.0098(3) 0.75273(19) 0.0340(6) Uani 1 1 d .
H26A H 0.3491 -0.0925 0.6927 0.051 Uiso 1 1 calc GR
H26B H 0.3030 -0.0527 0.7955 0.051 Uiso 1 1 calc GR
H26C H 0.4788 0.0239 0.7777 0.051 Uiso 1 1 calc GR

loop_
_atom_site_aniso_label
_atom_site_aniso_U_11
_atom_site_aniso_U_22
_atom_site_aniso_U_33
_atom_site_aniso_U_23
_atom_site_aniso_U_13
_atom_site_aniso_U_12
C1 0.0152(8) 0.0159(9) 0.0134(9) 0.0043(7) 0.0018(7) 0.0044(7)
P1 0.0162(2) 0.0125(2) 0.0133(2) 0.00483(18) 0.00126(18) 0.00352(17)
Pt1 0.01372(4) 0.01090(4) 0.01205(4) 0.00430(3) 0.00154(3) 0.00212(2)
C2 0.0201(9) 0.0194(10) 0.0174(10) 0.0065(8) 0.0033(8) 0.0021(8)
C3 0.0160(9) 0.0217(10) 0.0192(10) 0.0018(8) 0.0012(8) -0.0005(7)
F3 0.0283(7) 0.0358(8) 0.0270(8) 0.0082(7) -0.0047(6) -0.0143(6)
C4 0.0189(9) 0.0261(11) 0.0148(10) 0.0039(8) 0.0007(8) 0.0069(8)
C5 0.0221(9) 0.0220(10) 0.0144(9) 0.0072(8) 0.0037(7) 0.0088(8)
C6 0.0161(8) 0.0157(9) 0.0154(9) 0.0048(7) 0.0031(7) 0.0056(7)
C7 0.0184(9) 0.0146(9) 0.0155(9) 0.0042(7) 0.0037(7) 0.0068(7)
N7 0.0146(7) 0.0113(7) 0.0138(8) 0.0032(6) 0.0028(6) 0.0027(6)
C8 0.0248(10) 0.0220(10) 0.0197(10) 0.0103(9) 0.0039(8) 0.0064(8)
C9 0.0252(10) 0.0204(10) 0.0258(12) 0.0140(9) 0.0085(9) 0.0040(8)
C10 0.0207(9) 0.0153(9) 0.0235(11) 0.0076(8) 0.0063(8) 0.0018(7)
C11 0.0169(8) 0.0123(8) 0.0187(10) 0.0037(7) 0.0055(7) 0.0046(7)
C12 0.0159(8) 0.0124(8) 0.0196(10) 0.0032(7) 0.0038(7) 0.0035(7)
C13 0.0200(9) 0.0153(9) 0.0228(11) 0.0023(8) 0.0038(8) 0.0008(7)
C14 0.0186(9) 0.0199(10) 0.0243(11) 0.0015(9) -0.0019(8) 0.0006(8)
C15 0.0205(9) 0.0219(10) 0.0169(10) 0.0013(8) -0.0014(8) 0.0074(8)
F15 0.0254(7) 0.0366(8) 0.0206(7) 0.0073(6) -0.0073(5) 0.0034(6)
C16 0.0182(9) 0.0176(9) 0.0170(10) 0.0041(8) 0.0011(7) 0.0037(7)
C17 0.0149(8) 0.0142(9) 0.0169(10) 0.0033(7) 0.0018(7) 0.0032(7)
C18 0.0234(9) 0.0189(10) 0.0142(9) 0.0040(8) 0.0033(8) 0.0067(8)
C19 0.0291(11) 0.0174(10) 0.0228(11) 0.0045(8) 0.0029(9) 0.0082(8)
C20 0.0525(16) 0.0277(13) 0.0286(14) -0.0015(11) 0.0046(12) 0.0140(12)
C21 0.0182(9) 0.0193(9) 0.0176(10) 0.0086(8) 0.0036(7) 0.0044(7)
C22 0.0202(9) 0.0206(10) 0.0247(11) 0.0071(9) 0.0034(8) 0.0065(8)
C23 0.0209(10) 0.0313(12) 0.0310(13) 0.0089(10) 0.0013(9) 0.0076(9)
C24 0.0224(9) 0.0160(9) 0.0164(10) 0.0065(8) 0.0012(8) 0.0068(7)
C25 0.0362(12) 0.0214(11) 0.0229(11) 0.0026(9) -0.0013(9) 0.0147(9)
C26 0.0410(14) 0.0237(12) 0.0366(15) 0.0015(10) -0.0032(11) 0.0181(10)

loop_
_atom_type_symbol
_atom_type_description
_atom_type_scat_dispersion_real
_atom_type_scat_dispersion_imag
_atom_type_scat_source
C C 0.0033 0.0016 'International Tables Vol C Tables 4.2.6.8 and 6.1.1.4'
H H 0.0000 0.0000 'International Tables Vol C Tables 4.2.6.8 and 6.1.1.4'
F F 0.0171 0.0103 'International Tables Vol C Tables 4.2.6.8 and 6.1.1.4'
N N 0.0061 0.0033 'International Tables Vol C Tables 4.2.6.8 and 6.1.1.4'
P P 0.1023 0.0942 'International Tables Vol C Tables 4.2.6.8 and 6.1.1.4'
Pt Pt -1.7033 8.3905 'International Tables Vol C Tables 4.2.6.8 and 6.1.1.4'

loop_
_geom_angle_atom_site_label_1
_geom_angle_atom_site_label_2
_geom_angle_atom_site_label_3
_geom_angle
C2 C1 Pt1 132.45(15)
C2 C1 C6 115.14(18)
C6 C1 Pt1 112.20(14)
C18 P1 Pt1 113.28(7)
C21 P1 Pt1 120.29(7)
C21 P1 C18 101.10(10)
C24 P1 Pt1 114.24(7)
C24 P1 C18 105.37(9)
C24 P1 C21 100.56(9)
C1 Pt1 P1 102.99(6)
C1 Pt1 C17 159.00(8)
N7 Pt1 C1 79.72(7)
N7 Pt1 P1 171.97(5)
N7 Pt1 C17 79.96(7)
C17 Pt1 P1 97.86(6)
C1 C2 H2 119.7
C3 C2 C1 120.6(2)
C3 C2 H2 119.7
F3 C3 C2 117.6(2)
F3 C3 C4 118.42(19)
C4 C3 C2 123.9(2)
C3 C4 H4 121.4
C3 C4 C5 117.12(19)
C5 C4 H4 121.4
C4 C5 H5 119.8
C4 C5 C6 120.3(2)
C6 C5 H5 119.8
C1 C6 C7 116.17(17)
C5 C6 C1 122.79(18)
C5 C6 C7 121.01(19)
N7 C7 C6 113.03(17)
N7 C7 C8 119.21(18)
C8 C7 C6 127.75(19)
C7 N7 Pt1 118.31(13)
C7 N7 C11 122.82(18)
C11 N7 Pt1 118.36(13)
C7 C8 H8 120.4
C9 C8 C7 119.1(2)
C9 C8 H8 120.4
C8 C9 H9 119.8
C8 C9 C10 120.5(2)
C10 C9 H9 119.8
C9 C10 H10 120.4
C9 C10 C11 119.22(19)
C11 C10 H10 120.4
N7 C11 C10 119.13(19)
N7 C11 C12 112.76(17)
C10 C11 C12 128.10(19)
C13 C12 C11 121.12(19)
C13 C12 C17 122.42(19)
C17 C12 C11 116.38(17)
C12 C13 H13 119.7
C14 C13 C12 120.6(2)
C14 C13 H13 119.7
C13 C14 H14 121.5
C15 C14 C13 117.0(2)
C15 C14 H14 121.5
C14 C15 F15 118.32(19)
C14 C15 C16 124.1(2)
F15 C15 C16 117.6(2)
C15 C16 H16 119.7
C15 C16 C17 120.6(2)
C17 C16 H16 119.7
C12 C17 Pt1 112.04(14)
C16 C17 Pt1 132.48(15)
C16 C17 C12 115.26(18)
P1 C18 H18A 108.8
P1 C18 H18B 108.8
H18A C18 H18B 107.6
C19 C18 P1 114.01(15)
C19 C18 H18A 108.8
C19 C18 H18B 108.8
C18 C19 H19A 109.0
C18 C19 H19B 109.0
H19A C19 H19B 107.8
C20 C19 C18 112.7(2)
C20 C19 H19A 109.0
C20 C19 H19B 109.0
C19 C20 H20A 109.5
C19 C20 H20B 109.5
C19 C20 H20C 109.5
H20A C20 H20B 109.5
H20A C20 H20C 109.5
H20B C20 H20C 109.5
P1 C21 H21A 108.3
P1 C21 H21B 108.3
H21A C21 H21B 107.4
C22 C21 P1 116.02(15)
C22 C21 H21A 108.3
C22 C21 H21B 108.3
C21 C22 H22A 109.3
C21 C22 H22B 109.3
H22A C22 H22B 108.0
C23 C22 C21 111.63(18)
C23 C22 H22A 109.3
C23 C22 H22B 109.3
C22 C23 H23A 109.5
C22 C23 H23B 109.5
C22 C23 H23C 109.5
H23A C23 H23B 109.5
H23A C23 H23C 109.5
H23B C23 H23C 109.5
P1 C24 H24A 109.4
P1 C24 H24B 109.4
H24A C24 H24B 108.0
C25 C24 P1 111.15(14)
C25 C24 H24A 109.4
C25 C24 H24B 109.4
C24 C25 H25A 108.8
C24 C25 H25B 108.8
H25A C25 H25B 107.7
C26 C25 C24 113.61(19)
C26 C25 H25A 108.8
C26 C25 H25B 108.8
C25 C26 H26A 109.5
C25 C26 H26B 109.5
C25 C26 H26C 109.5
H26A C26 H26B 109.5
H26A C26 H26C 109.5
H26B C26 H26C 109.5

loop_
_geom_bond_atom_site_label_1
_geom_bond_atom_site_label_2
_geom_bond_distance
C1 Pt1 2.0758(19)
C1 C2 1.402(3)
C1 C6 1.420(3)
P1 Pt1 2.2288(5)
P1 C18 1.840(2)
P1 C21 1.836(2)
P1 C24 1.8336(19)
Pt1 N7 2.0204(17)
Pt1 C17 2.0771(19)
C2 H2 0.9500
C2 C3 1.382(3)
C3 F3 1.366(2)
C3 C4 1.370(3)
C4 H4 0.9500
C4 C5 1.382(3)
C5 H5 0.9500
C5 C6 1.393(3)
C6 C7 1.468(3)
C7 N7 1.351(3)
C7 C8 1.392(3)
N7 C11 1.357(2)
C8 H8 0.9500
C8 C9 1.385(3)
C9 H9 0.9500
C9 C10 1.387(3)
C10 H10 0.9500
C10 C11 1.388(3)
C11 C12 1.474(3)
C12 C13 1.395(3)
C12 C17 1.422(3)
C13 H13 0.9500
C13 C14 1.389(3)
C14 H14 0.9500
C14 C15 1.366(3)
C15 F15 1.373(2)
C15 C16 1.382(3)
C16 H16 0.9500
C16 C17 1.406(3)
C18 H18A 0.9900
C18 H18B 0.9900
C18 C19 1.528(3)
C19 H19A 0.9900
C19 H19B 0.9900
C19 C20 1.513(3)
C20 H20A 0.9800
C20 H20B 0.9800
C20 H20C 0.9800
C21 H21A 0.9900
C21 H21B 0.9900
C21 C22 1.529(3)
C22 H22A 0.9900
C22 H22B 0.9900
C22 C23 1.524(3)
C23 H23A 0.9800
C23 H23B 0.9800
C23 H23C 0.9800
C24 H24A 0.9900
C24 H24B 0.9900
C24 C25 1.532(3)
C25 H25A 0.9900
C25 H25B 0.9900
C25 C26 1.525(3)
C26 H26A 0.9800
C26 H26B 0.9800
C26 H26C 0.9800
